data_4519005
loop_
_publ_author_name
'Mukhopadhyay, Arindam'
'Jindal, Swati'
'Maka, Vijay Kumar'
'Moorthy, Jarugu Narasimha'

_publ_section_title
;
 Contrasting Photochromic and Acidochromic Behaviors of Pyridyl- and
 Pyrimidylethynylated Mono- and Bis-Benzopyrans.
;
_journal_issue 32
_journal_name_full 'ACS omega'
_journal_page_first 21113
_journal_page_last 21124
_journal_paper_doi 10.1021/acsomega.1c02948
_journal_volume 6
_journal_year 2021
_chemical_formula_moiety 'C48 H30 N4 O2'
_chemical_formula_sum 'C48 H30 N4 O2'
_chemical_formula_weight 694.76
_chemical_name_common Pm-BBP
_space_group_crystal_system triclinic
_space_group_IT_number 2
_space_group_name_Hall '-P 1'
_space_group_name_H-M_alt 'P -1'
_atom_sites_solution_hydrogens geom
_atom_sites_solution_primary direct
_atom_sites_solution_secondary difmap
_audit_creation_method SHELXL-2014/5
_cell_angle_alpha 92.1060(10)
_cell_angle_beta 102.8310(10)
_cell_angle_gamma 112.6960(10)
_cell_formula_units_Z 2
_cell_length_a 10.2460(5)
_cell_length_b 12.0419(7)
_cell_length_c 15.9309(8)
_cell_measurement_reflns_used 5988
_cell_measurement_temperature 100(2)
_cell_measurement_theta_max 28.317
_cell_measurement_theta_min 2.123
_cell_volume 1751.64(16)
_computing_cell_refinement 'Bruker SAINT'
_computing_data_collection 'Bruker APEX2'
_computing_data_reduction 'Bruker SAINT'
_computing_molecular_graphics 'Ortep for Windows (Farrugia, 2012)'
_computing_publication_material 'WinGX publication routines (Farrugia, 2012)'
_computing_structure_refinement 'SHELXL-2014/5 (Sheldrick, 2014)'
_computing_structure_solution 'SHELXL-2014/5 (Sheldrick, 2014)'
_diffrn_ambient_temperature 100(2)
_diffrn_measured_fraction_theta_full 0.994
_diffrn_measured_fraction_theta_max 0.982
_diffrn_measurement_device_type 'Bruker APEX-II CCD detector'
_diffrn_measurement_method '\f and \w scans'
_diffrn_radiation_type MoK\a
_diffrn_radiation_wavelength 0.71073
_diffrn_reflns_av_R_equivalents 0.0333
_diffrn_reflns_av_unetI/netI 0.0598
_diffrn_reflns_Laue_measured_fraction_full 0.994
_diffrn_reflns_Laue_measured_fraction_max 0.982
_diffrn_reflns_limit_h_max 13
_diffrn_reflns_limit_h_min -13
_diffrn_reflns_limit_k_max 16
_diffrn_reflns_limit_k_min -12
_diffrn_reflns_limit_l_max 17
_diffrn_reflns_limit_l_min -21
_diffrn_reflns_number 15202
_diffrn_reflns_point_group_measured_fraction_full 0.994
_diffrn_reflns_point_group_measured_fraction_max 0.982
_diffrn_reflns_theta_full 25.242
_diffrn_reflns_theta_max 28.317
_diffrn_reflns_theta_min 2.123
_diffrn_source 'sealed tube'
_exptl_absorpt_coefficient_mu 0.082
_exptl_absorpt_correction_T_max 0.990
_exptl_absorpt_correction_T_min 0.983
_exptl_absorpt_correction_type multi-scan
_exptl_absorpt_process_details SADABS
_exptl_crystal_colour 'pale yellow'
_exptl_crystal_density_diffrn 1.317
_exptl_crystal_density_method 'not measured'
_exptl_crystal_description cuboidal
_exptl_crystal_F_000 724
_exptl_crystal_size_max 0.23
_exptl_crystal_size_mid 0.17
_exptl_crystal_size_min 0.12
_refine_diff_density_max 0.594
_refine_diff_density_min -0.378
_refine_diff_density_rms 0.059
_refine_ls_extinction_method none
_refine_ls_goodness_of_fit_ref 1.013
_refine_ls_hydrogen_treatment constr
_refine_ls_matrix_type full
_refine_ls_number_parameters 487
_refine_ls_number_reflns 8570
_refine_ls_number_restraints 0
_refine_ls_restrained_S_all 1.013
_refine_ls_R_factor_all 0.0945
_refine_ls_R_factor_gt 0.0591
_refine_ls_shift/su_max 0.000
_refine_ls_shift/su_mean 0.000
_refine_ls_structure_factor_coef Fsqd
_refine_ls_weighting_details 'w=1/[\s^2^(Fo^2^)+(0.0655P)^2^+1.0766P] where P=(Fo^2^+2Fc^2^)/3'
_refine_ls_weighting_scheme calc
_refine_ls_wR_factor_gt 0.1362
_refine_ls_wR_factor_ref 0.1553
_reflns_Friedel_coverage 0.000
_reflns_number_gt 5988
_reflns_number_total 8570
_reflns_threshold_expression 'I > 2\s(I)'
_cod_data_source_file ao1c02948_si_003.cif
_cod_data_source_block Pm-BBP
_cod_depositor_comments
;
The following automatic conversions were performed:

data item '_exptl_absorpt_correction_type' value 'Multi-scan' was
changed to 'multi-scan' in accordance with the
/home/data/users/saulius/crontab/automatic-downloads/current/ACS/lib/dictionaries/cif_core.dic
dictionary named 'cif_core.dic' version 2.4.2 last updated on
2011-04-26.

Automatic conversion script
Id: cif_fix_values 7556 2019-12-06 15:28:31Z antanas 
;
_cod_original_cell_volume 1751.63(16)
_cod_database_code 4519005
_shelx_space_group_comment
;
The symmetry employed for this shelxl refinement is uniquely defined
by the following loop, which should always be used as a source of
symmetry information in preference to the above space-group names.
They are only intended as comments.
;
_shelxl_version_number 2014/5

loop_
_space_group_symop_operation_xyz
'x, y, z'
'-x, -y, -z'

loop_
_atom_site_label
_atom_site_type_symbol
_atom_site_fract_x
_atom_site_fract_y
_atom_site_fract_z
_atom_site_U_iso_or_equiv
_atom_site_adp_type
_atom_site_occupancy
_atom_site_site_symmetry_order
_atom_site_calc_flag
_atom_site_refinement_flags_posn
_atom_site_refinement_flags_adp
_atom_site_refinement_flags_occupancy
_atom_site_disorder_assembly
_atom_site_disorder_group
O1 O -0.25476(13) 0.68755(11) 0.10039(8) 0.0169(3) Uani 1 1 d . . . . .
C1 C -0.4706(3) 1.1577(2) 0.16170(17) 0.0403(6) Uani 1 1 d . . . . .
H1 H -0.4633 1.2330 0.1839 0.048 Uiso 1 1 calc R U . . .
N1 N -0.3491(2) 1.13768(17) 0.18260(13) 0.0373(5) Uani 1 1 d . . . . .
C2 C -0.3632(2) 1.02824(19) 0.15244(14) 0.0276(5) Uani 1 1 d . . . . .
H2 H -0.2813 1.0099 0.1658 0.033 Uiso 1 1 calc R U . . .
N2 N -0.6010(2) 1.08268(19) 0.11280(14) 0.0395(5) Uani 1 1 d . . . . .
O2 O 0.54734(14) 0.21893(11) 0.58691(8) 0.0190(3) Uani 1 1 d . . . . .
C3 C -0.4941(2) 0.93962(17) 0.10193(12) 0.0193(4) Uani 1 1 d . . . . .
N3 N 0.9944(2) 0.51234(17) 0.30577(13) 0.0322(4) Uani 1 1 d . . . . .
C4 C -0.6120(2) 0.9739(2) 0.08289(14) 0.0271(5) Uani 1 1 d . . . . .
H4 H -0.7014 0.9187 0.0481 0.033 Uiso 1 1 calc R U . . .
N4 N 0.9615(2) 0.63444(16) 0.41303(13) 0.0329(4) Uani 1 1 d . . . . .
C5 C -0.5038(2) 0.82216(18) 0.07169(12) 0.0185(4) Uani 1 1 d . . . . .
C6 C -0.5034(2) 0.72831(17) 0.04853(12) 0.0173(4) Uani 1 1 d . . . . .
C7 C -0.50221(19) 0.61372(16) 0.02192(11) 0.0145(4) Uani 1 1 d . . . . .
C8 C -0.37402(19) 0.59445(16) 0.04828(11) 0.0149(4) Uani 1 1 d . . . . .
C9 C -0.36990(19) 0.48247(16) 0.02830(11) 0.0151(4) Uani 1 1 d . . . . .
C10 C -0.2357(2) 0.46874(17) 0.06773(12) 0.0169(4) Uani 1 1 d . . . . .
H10 H -0.2352 0.3917 0.0679 0.020 Uiso 1 1 calc R U . . .
C11 C -0.1136(2) 0.56632(17) 0.10354(12) 0.0177(4) Uani 1 1 d . . . . .
H11 H -0.0294 0.5576 0.1324 0.021 Uiso 1 1 calc R U . . .
C12 C -0.11277(19) 0.69172(16) 0.09690(12) 0.0158(4) Uani 1 1 d . . . . .
C14 C 0.0022(2) 0.69831(18) -0.03032(12) 0.0215(4) Uani 1 1 d . . . . .
H14 H 0.0344 0.6400 -0.0088 0.026 Uiso 1 1 calc R U . . .
C13 C -0.07940(19) 0.73813(16) 0.01228(12) 0.0161(4) Uani 1 1 d . . . . .
C16 C -0.0122(2) 0.83074(19) -0.13759(13) 0.0253(4) Uani 1 1 d . . . . .
H16 H 0.0104 0.8617 -0.1876 0.030 Uiso 1 1 calc R U . . .
C15 C 0.0361(2) 0.7448(2) -0.10469(13) 0.0258(5) Uani 1 1 d . . . . .
H15 H 0.0916 0.7181 -0.1326 0.031 Uiso 1 1 calc R U . . .
C17 C -0.0943(2) 0.87047(19) -0.09584(14) 0.0261(4) Uani 1 1 d . . . . .
H17 H -0.1274 0.9279 -0.1181 0.031 Uiso 1 1 calc R U . . .
C19 C -0.0035(2) 0.78437(16) 0.17429(12) 0.0172(4) Uani 1 1 d . . . . .
C18 C -0.1271(2) 0.82517(18) -0.02129(13) 0.0225(4) Uani 1 1 d . . . . .
H18 H -0.1815 0.8529 0.0068 0.027 Uiso 1 1 calc R U . . .
C20 C 0.1439(2) 0.80649(18) 0.19059(12) 0.0209(4) Uani 1 1 d . . . . .
H20 H 0.1745 0.7637 0.1551 0.025 Uiso 1 1 calc R U . . .
C21 C 0.2459(2) 0.89175(19) 0.25921(13) 0.0254(4) Uani 1 1 d . . . . .
H21 H 0.3443 0.9056 0.2696 0.030 Uiso 1 1 calc R U . . .
C22 C 0.2019(2) 0.95636(19) 0.31229(13) 0.0274(5) Uani 1 1 d . . . . .
H22 H 0.2702 1.0142 0.3580 0.033 Uiso 1 1 calc R U . . .
C23 C 0.0548(2) 0.93388(19) 0.29653(14) 0.0292(5) Uani 1 1 d . . . . .
H23 H 0.0242 0.9762 0.3323 0.035 Uiso 1 1 calc R U . . .
C25 C 1.0198(2) 0.61633(19) 0.35004(14) 0.0268(5) Uani 1 1 d . . . . .
H25 H 1.0868 0.6856 0.3354 0.032 Uiso 1 1 calc R U . . .
C26 C 0.8693(2) 0.53358(19) 0.43604(14) 0.0275(5) Uani 1 1 d . . . . .
H26 H 0.8256 0.5413 0.4800 0.033 Uiso 1 1 calc R U . . .
C27 C 0.8370(2) 0.41833(17) 0.39645(13) 0.0210(4) Uani 1 1 d . . . . .
C28 C 0.9001(2) 0.41287(19) 0.32864(14) 0.0270(5) Uani 1 1 d . . . . .
H28 H 0.8760 0.3375 0.2980 0.032 Uiso 1 1 calc R U . . .
C29 C 0.7461(2) 0.31047(18) 0.42504(13) 0.0216(4) Uani 1 1 d . . . . .
C30 C 0.6783(2) 0.22114(18) 0.45172(12) 0.0203(4) Uani 1 1 d . . . . .
C31 C 0.5920(2) 0.11007(17) 0.47785(12) 0.0169(4) Uani 1 1 d . . . . .
C32 C 0.5174(2) 0.10960(16) 0.54124(12) 0.0165(4) Uani 1 1 d . . . . .
C33 C 0.4242(2) 0.22949(17) 0.61164(12) 0.0184(4) Uani 1 1 d . . . . .
C34 C 0.3479(2) 0.11851(18) 0.65190(13) 0.0223(4) Uani 1 1 d . . . . .
H34 H 0.2988 0.1249 0.6932 0.027 Uiso 1 1 calc R U . . .
C35 C 0.3499(2) 0.01197(18) 0.62903(12) 0.0203(4) Uani 1 1 d . . . . .
H35 H 0.3042 -0.0554 0.6549 0.024 Uiso 1 1 calc R U . . .
C36 C 0.4243(2) 0.00183(17) 0.56321(12) 0.0168(4) Uani 1 1 d . . . . .
C37 C 0.3280(2) 0.24767(18) 0.52962(13) 0.0243(4) Uani 1 1 d . . . . .
C38 C 0.3981(3) 0.3290(2) 0.47718(14) 0.0335(5) Uani 1 1 d . . . . .
H38 H 0.4995 0.3703 0.4935 0.040 Uiso 1 1 calc R U . . .
C39 C 0.3191(3) 0.3488(3) 0.40167(16) 0.0430(6) Uani 1 1 d . . . . .
H39 H 0.3670 0.4021 0.3668 0.052 Uiso 1 1 calc R U . . .
C40 C 0.1709(3) 0.2902(2) 0.37827(16) 0.0427(7) Uani 1 1 d . . . . .
H40 H 0.1181 0.3037 0.3271 0.051 Uiso 1 1 calc R U . . .
C41 C 0.0975(3) 0.2115(2) 0.42874(17) 0.0428(7) Uani 1 1 d . . . . .
H41 H -0.0041 0.1733 0.4125 0.051 Uiso 1 1 calc R U . . .
C42 C 0.1780(3) 0.1888(2) 0.50584(16) 0.0337(5) Uani 1 1 d . . . . .
H42 H 0.1296 0.1346 0.5400 0.040 Uiso 1 1 calc R U . . .
C43 C 0.4895(2) 0.34169(17) 0.68033(12) 0.0197(4) Uani 1 1 d . . . . .
C44 C 0.6370(2) 0.39232(19) 0.72379(13) 0.0273(5) Uani 1 1 d . . . . .
H44 H 0.6994 0.3593 0.7103 0.033 Uiso 1 1 calc R U . . .
C45 C 0.6912(3) 0.4920(2) 0.78724(14) 0.0324(5) Uani 1 1 d . . . . .
H45 H 0.7901 0.5256 0.8162 0.039 Uiso 1 1 calc R U . . .
C46 C 0.5990(3) 0.5421(2) 0.80784(14) 0.0326(5) Uani 1 1 d . . . . .
H46 H 0.6359 0.6099 0.8498 0.039 Uiso 1 1 calc R U . . .
C47 C 0.4518(3) 0.4904(2) 0.76548(14) 0.0292(5) Uani 1 1 d . . . . .
H47 H 0.3892 0.5231 0.7793 0.035 Uiso 1 1 calc R U . . .
C48 C 0.3971(2) 0.39018(19) 0.70254(13) 0.0242(4) Uani 1 1 d . . . . .
H48 H 0.2976 0.3551 0.6750 0.029 Uiso 1 1 calc R U . . .
C24 C -0.0473(2) 0.84871(18) 0.22771(13) 0.0234(4) Uani 1 1 d . . . . .
H24 H -0.1456 0.8348 0.2175 0.028 Uiso 1 1 calc R U . . .

loop_
_atom_site_aniso_label
_atom_site_aniso_U_11
_atom_site_aniso_U_22
_atom_site_aniso_U_33
_atom_site_aniso_U_23
_atom_site_aniso_U_13
_atom_site_aniso_U_12
O1 0.0120(6) 0.0166(6) 0.0192(7) -0.0043(5) 0.0024(5) 0.0043(5)
C1 0.0645(19) 0.0199(11) 0.0489(15) 0.0088(10) 0.0336(14) 0.0196(12)
N1 0.0486(13) 0.0199(9) 0.0407(12) -0.0029(8) 0.0172(10) 0.0085(9)
C2 0.0312(12) 0.0234(11) 0.0271(11) -0.0005(9) 0.0084(9) 0.0099(9)
N2 0.0555(14) 0.0344(11) 0.0534(13) 0.0209(10) 0.0333(12) 0.0324(11)
O2 0.0212(7) 0.0140(6) 0.0217(7) 0.0004(5) 0.0082(6) 0.0056(5)
C3 0.0250(10) 0.0186(9) 0.0179(9) 0.0032(7) 0.0096(8) 0.0103(8)
N3 0.0309(10) 0.0309(10) 0.0332(10) 0.0126(8) 0.0135(8) 0.0073(8)
C4 0.0318(12) 0.0266(11) 0.0296(11) 0.0104(9) 0.0147(9) 0.0147(9)
N4 0.0326(11) 0.0202(9) 0.0437(12) 0.0081(8) 0.0111(9) 0.0075(8)
C5 0.0142(9) 0.0246(10) 0.0152(9) 0.0012(7) 0.0036(7) 0.0065(8)
C6 0.0119(9) 0.0219(10) 0.0168(9) 0.0030(7) 0.0031(7) 0.0058(7)
C7 0.0141(9) 0.0144(8) 0.0150(9) 0.0011(7) 0.0056(7) 0.0051(7)
C8 0.0124(9) 0.0152(9) 0.0132(9) -0.0010(7) 0.0035(7) 0.0017(7)
C9 0.0143(9) 0.0163(9) 0.0149(9) 0.0005(7) 0.0044(7) 0.0062(7)
C10 0.0163(9) 0.0173(9) 0.0190(9) 0.0011(7) 0.0043(7) 0.0090(7)
C11 0.0154(9) 0.0213(9) 0.0176(9) 0.0015(7) 0.0037(7) 0.0091(8)
C12 0.0099(8) 0.0165(9) 0.0182(9) -0.0021(7) 0.0011(7) 0.0042(7)
C14 0.0189(10) 0.0253(10) 0.0204(10) 0.0000(8) 0.0027(8) 0.0105(8)
C13 0.0112(9) 0.0164(9) 0.0144(9) -0.0035(7) -0.0015(7) 0.0022(7)
C16 0.0241(11) 0.0262(11) 0.0198(10) 0.0025(8) 0.0059(8) 0.0040(9)
C15 0.0233(11) 0.0331(12) 0.0229(10) 0.0005(9) 0.0080(8) 0.0125(9)
C17 0.0252(11) 0.0226(10) 0.0283(11) 0.0034(8) 0.0033(9) 0.0091(9)
C19 0.0168(9) 0.0162(9) 0.0138(9) 0.0014(7) 0.0009(7) 0.0034(7)
C18 0.0237(11) 0.0222(10) 0.0228(10) 0.0011(8) 0.0070(8) 0.0101(8)
C20 0.0177(10) 0.0242(10) 0.0170(9) 0.0013(8) 0.0026(8) 0.0056(8)
C21 0.0171(10) 0.0298(11) 0.0202(10) 0.0062(8) 0.0002(8) 0.0021(8)
C22 0.0286(11) 0.0221(10) 0.0175(10) -0.0027(8) -0.0048(8) 0.0016(9)
C23 0.0339(12) 0.0261(11) 0.0241(11) -0.0063(9) 0.0018(9) 0.0122(10)
C25 0.0251(11) 0.0239(11) 0.0313(12) 0.0131(9) 0.0099(9) 0.0075(9)
C26 0.0314(12) 0.0225(10) 0.0269(11) 0.0019(8) 0.0077(9) 0.0090(9)
C27 0.0197(10) 0.0194(10) 0.0219(10) 0.0055(8) 0.0043(8) 0.0061(8)
C28 0.0285(11) 0.0233(11) 0.0283(11) 0.0060(9) 0.0112(9) 0.0072(9)
C29 0.0234(10) 0.0197(10) 0.0214(10) 0.0006(8) 0.0068(8) 0.0081(8)
C30 0.0217(10) 0.0221(10) 0.0189(10) 0.0008(8) 0.0071(8) 0.0099(8)
C31 0.0149(9) 0.0170(9) 0.0178(9) 0.0034(7) 0.0033(7) 0.0056(7)
C32 0.0178(9) 0.0150(9) 0.0149(9) 0.0011(7) 0.0017(7) 0.0062(7)
C33 0.0189(10) 0.0167(9) 0.0190(9) -0.0008(7) 0.0053(8) 0.0068(8)
C34 0.0207(10) 0.0219(10) 0.0238(10) 0.0006(8) 0.0106(8) 0.0058(8)
C35 0.0200(10) 0.0196(9) 0.0195(10) 0.0026(7) 0.0085(8) 0.0041(8)
C36 0.0160(9) 0.0177(9) 0.0158(9) 0.0033(7) 0.0028(7) 0.0065(7)
C37 0.0287(11) 0.0229(10) 0.0204(10) -0.0063(8) -0.0004(8) 0.0139(9)
C38 0.0418(14) 0.0398(13) 0.0255(11) 0.0070(10) 0.0094(10) 0.0227(11)
C39 0.0641(19) 0.0523(16) 0.0247(12) 0.0087(11) 0.0100(12) 0.0366(15)
C40 0.0585(18) 0.0480(15) 0.0239(12) -0.0089(11) -0.0053(11) 0.0337(14)
C41 0.0367(14) 0.0399(14) 0.0450(15) -0.0193(12) -0.0094(11) 0.0211(12)
C42 0.0301(12) 0.0287(12) 0.0372(13) -0.0089(10) -0.0013(10) 0.0130(10)
C43 0.0261(11) 0.0157(9) 0.0154(9) 0.0015(7) 0.0051(8) 0.0065(8)
C44 0.0298(12) 0.0270(11) 0.0238(11) 0.0003(9) 0.0041(9) 0.0120(9)
C45 0.0308(12) 0.0273(11) 0.0256(11) 0.0001(9) -0.0031(9) 0.0035(10)
C46 0.0494(15) 0.0248(11) 0.0170(10) -0.0035(8) 0.0068(10) 0.0094(10)
C47 0.0418(13) 0.0276(11) 0.0233(11) 0.0003(9) 0.0120(10) 0.0177(10)
C48 0.0254(11) 0.0248(10) 0.0221(10) 0.0002(8) 0.0064(8) 0.0099(9)
C24 0.0198(10) 0.0236(10) 0.0226(10) -0.0033(8) 0.0005(8) 0.0076(8)

loop_
_atom_type_symbol
_atom_type_description
_atom_type_scat_dispersion_real
_atom_type_scat_dispersion_imag
_atom_type_scat_source
C C 0.0033 0.0016 'International Tables Vol C Tables 4.2.6.8 and 6.1.1.4'
N N 0.0061 0.0033 'International Tables Vol C Tables 4.2.6.8 and 6.1.1.4'
O O 0.0106 0.0060 'International Tables Vol C Tables 4.2.6.8 and 6.1.1.4'
H H 0.0000 0.0000 'International Tables Vol C Tables 4.2.6.8 and 6.1.1.4'

loop_
_geom_angle_atom_site_label_1
_geom_angle_atom_site_label_2
_geom_angle_atom_site_label_3
_geom_angle
_geom_angle_site_symmetry_1
_geom_angle_site_symmetry_3
_geom_angle_publ_flag
C8 O1 C12 116.49(13) . . ?
N2 C1 N1 127.6(2) . . ?
N2 C1 H1 116.2 . . ?
N1 C1 H1 116.2 . . ?
C2 N1 C1 115.2(2) . . ?
N1 C2 C3 123.4(2) . . ?
N1 C2 H2 118.3 . . ?
C3 C2 H2 118.3 . . ?
C1 N2 C4 116.1(2) . . ?
C32 O2 C33 115.27(14) . . ?
C2 C3 C4 115.40(18) . . ?
C2 C3 C5 121.19(18) . . ?
C4 C3 C5 123.41(19) . . ?
C25 N3 C28 115.58(19) . . ?
N2 C4 C3 122.3(2) . . ?
N2 C4 H4 118.8 . . ?
C3 C4 H4 118.8 . . ?
C25 N4 C26 115.53(19) . . ?
C6 C5 C3 176.3(2) . . ?
C5 C6 C7 179.0(2) . . ?
C8 C7 C9 118.85(16) . 2_465 ?
C8 C7 C6 119.89(16) . . ?
C9 C7 C6 121.23(16) 2_465 . ?
O1 C8 C9 120.82(16) . . ?
O1 C8 C7 117.08(15) . . ?
C9 C8 C7 121.91(16) . . ?
C8 C9 C7 119.22(16) . 2_465 ?
C8 C9 C10 117.02(16) . . ?
C7 C9 C10 123.51(16) 2_465 . ?
C11 C10 C9 120.05(17) . . ?
C11 C10 H10 120.0 . . ?
C9 C10 H10 120.0 . . ?
C10 C11 C12 119.53(17) . . ?
C10 C11 H11 120.2 . . ?
C12 C11 H11 120.2 . . ?
O1 C12 C11 109.02(14) . . ?
O1 C12 C19 105.25(14) . . ?
C11 C12 C19 112.01(15) . . ?
O1 C12 C13 108.96(14) . . ?
C11 C12 C13 112.13(15) . . ?
C19 C12 C13 109.20(15) . . ?
C15 C14 C13 120.47(19) . . ?
C15 C14 H14 119.8 . . ?
C13 C14 H14 119.8 . . ?
C14 C13 C18 118.87(18) . . ?
C14 C13 C12 121.30(17) . . ?
C18 C13 C12 119.79(16) . . ?
C15 C16 C17 119.8(2) . . ?
C15 C16 H16 120.1 . . ?
C17 C16 H16 120.1 . . ?
C16 C15 C14 120.17(19) . . ?
C16 C15 H15 119.9 . . ?
C14 C15 H15 119.9 . . ?
C18 C17 C16 120.2(2) . . ?
C18 C17 H17 119.9 . . ?
C16 C17 H17 119.9 . . ?
C24 C19 C20 118.96(17) . . ?
C24 C19 C12 121.67(17) . . ?
C20 C19 C12 119.35(16) . . ?
C17 C18 C13 120.50(19) . . ?
C17 C18 H18 119.8 . . ?
C13 C18 H18 119.8 . . ?
C21 C20 C19 120.67(19) . . ?
C21 C20 H20 119.7 . . ?
C19 C20 H20 119.7 . . ?
C22 C21 C20 120.21(19) . . ?
C22 C21 H21 119.9 . . ?
C20 C21 H21 119.9 . . ?
C21 C22 C23 119.21(19) . . ?
C21 C22 H22 120.4 . . ?
C23 C22 H22 120.4 . . ?
C22 C23 C24 120.6(2) . . ?
C22 C23 H23 119.7 . . ?
C24 C23 H23 119.7 . . ?
N3 C25 N4 127.97(19) . . ?
N3 C25 H25 116.0 . . ?
N4 C25 H25 116.0 . . ?
N4 C26 C27 122.1(2) . . ?
N4 C26 H26 118.9 . . ?
C27 C26 H26 118.9 . . ?
C28 C27 C26 116.26(18) . . ?
C28 C27 C29 121.73(18) . . ?
C26 C27 C29 122.00(18) . . ?
N3 C28 C27 122.4(2) . . ?
N3 C28 H28 118.8 . . ?
C27 C28 H28 118.8 . . ?
C30 C29 C27 176.1(2) . . ?
C29 C30 C31 176.1(2) . . ?
C32 C31 C36 118.80(17) . 2_656 ?
C32 C31 C30 121.04(17) . . ?
C36 C31 C30 120.09(17) 2_656 . ?
O2 C32 C31 117.72(16) . . ?
O2 C32 C36 120.19(16) . . ?
C31 C32 C36 121.89(17) . . ?
O2 C33 C34 109.19(15) . . ?
O2 C33 C43 105.87(15) . . ?
C34 C33 C43 109.12(15) . . ?
O2 C33 C37 106.61(15) . . ?
C34 C33 C37 114.45(17) . . ?
C43 C33 C37 111.21(15) . . ?
C35 C34 C33 120.94(17) . . ?
C35 C34 H34 119.5 . . ?
C33 C34 H34 119.5 . . ?
C34 C35 C36 119.39(18) . . ?
C34 C35 H35 120.3 . . ?
C36 C35 H35 120.3 . . ?
C32 C36 C31 119.28(17) . 2_656 ?
C32 C36 C35 117.29(17) . . ?
C31 C36 C35 123.43(17) 2_656 . ?
C42 C37 C38 119.2(2) . . ?
C42 C37 C33 123.3(2) . . ?
C38 C37 C33 117.52(19) . . ?
C39 C38 C37 120.9(2) . . ?
C39 C38 H38 119.6 . . ?
C37 C38 H38 119.6 . . ?
C40 C39 C38 119.8(3) . . ?
C40 C39 H39 120.1 . . ?
C38 C39 H39 120.1 . . ?
C39 C40 C41 121.2(2) . . ?
C39 C40 H40 119.4 . . ?
C41 C40 H40 119.4 . . ?
C40 C41 C42 119.5(2) . . ?
C40 C41 H41 120.3 . . ?
C42 C41 H41 120.3 . . ?
C37 C42 C41 119.5(2) . . ?
C37 C42 H42 120.3 . . ?
C41 C42 H42 120.3 . . ?
C44 C43 C48 119.33(18) . . ?
C44 C43 C33 121.79(18) . . ?
C48 C43 C33 118.80(18) . . ?
C43 C44 C45 120.1(2) . . ?
C43 C44 H44 120.0 . . ?
C45 C44 H44 120.0 . . ?
C46 C45 C44 120.4(2) . . ?
C46 C45 H45 119.8 . . ?
C44 C45 H45 119.8 . . ?
C47 C46 C45 119.4(2) . . ?
C47 C46 H46 120.3 . . ?
C45 C46 H46 120.3 . . ?
C46 C47 C48 120.3(2) . . ?
C46 C47 H47 119.9 . . ?
C48 C47 H47 119.9 . . ?
C47 C48 C43 120.5(2) . . ?
C47 C48 H48 119.8 . . ?
C43 C48 H48 119.8 . . ?
C19 C24 C23 120.35(19) . . ?
C19 C24 H24 119.8 . . ?
C23 C24 H24 119.8 . . ?

loop_
_geom_bond_atom_site_label_1
_geom_bond_atom_site_label_2
_geom_bond_distance
_geom_bond_site_symmetry_2
_geom_bond_publ_flag
O1 C8 1.365(2) . ?
O1 C12 1.450(2) . ?
C1 N2 1.328(3) . ?
C1 N1 1.331(3) . ?
C1 H1 0.9300 . ?
N1 C2 1.328(3) . ?
C2 C3 1.392(3) . ?
C2 H2 0.9300 . ?
N2 C4 1.331(3) . ?
O2 C32 1.370(2) . ?
O2 C33 1.451(2) . ?
C3 C4 1.398(3) . ?
C3 C5 1.436(3) . ?
N3 C25 1.317(3) . ?
N3 C28 1.340(3) . ?
C4 H4 0.9300 . ?
N4 C25 1.328(3) . ?
N4 C26 1.343(3) . ?
C5 C6 1.178(3) . ?
C6 C7 1.434(2) . ?
C7 C8 1.397(3) . ?
C7 C9 1.412(2) 2_465 ?
C8 C9 1.393(2) . ?
C9 C7 1.412(2) 2_465 ?
C9 C10 1.453(2) . ?
C10 C11 1.331(3) . ?
C10 H10 0.9300 . ?
C11 C12 1.514(3) . ?
C11 H11 0.9300 . ?
C12 C19 1.530(2) . ?
C12 C13 1.536(3) . ?
C14 C15 1.385(3) . ?
C14 C13 1.389(3) . ?
C14 H14 0.9300 . ?
C13 C18 1.394(3) . ?
C16 C15 1.382(3) . ?
C16 C17 1.383(3) . ?
C16 H16 0.9300 . ?
C15 H15 0.9300 . ?
C17 C18 1.380(3) . ?
C17 H17 0.9300 . ?
C19 C24 1.384(3) . ?
C19 C20 1.390(3) . ?
C18 H18 0.9300 . ?
C20 C21 1.387(3) . ?
C20 H20 0.9300 . ?
C21 C22 1.385(3) . ?
C21 H21 0.9300 . ?
C22 C23 1.385(3) . ?
C22 H22 0.9300 . ?
C23 C24 1.389(3) . ?
C23 H23 0.9300 . ?
C25 H25 0.9300 . ?
C26 C27 1.386(3) . ?
C26 H26 0.9300 . ?
C27 C28 1.388(3) . ?
C27 C29 1.435(3) . ?
C28 H28 0.9300 . ?
C29 C30 1.187(3) . ?
C30 C31 1.427(3) . ?
C31 C32 1.394(3) . ?
C31 C36 1.409(3) 2_656 ?
C32 C36 1.394(3) . ?
C33 C34 1.513(3) . ?
C33 C43 1.529(3) . ?
C33 C37 1.530(3) . ?
C34 C35 1.330(3) . ?
C34 H34 0.9300 . ?
C35 C36 1.453(3) . ?
C35 H35 0.9300 . ?
C36 C31 1.409(3) 2_656 ?
C37 C42 1.375(3) . ?
C37 C38 1.399(3) . ?
C38 C39 1.377(3) . ?
C38 H38 0.9300 . ?
C39 C40 1.358(4) . ?
C39 H39 0.9300 . ?
C40 C41 1.373(4) . ?
C40 H40 0.9300 . ?
C41 C42 1.418(4) . ?
C41 H41 0.9300 . ?
C42 H42 0.9300 . ?
C43 C44 1.388(3) . ?
C43 C48 1.387(3) . ?
C44 C45 1.385(3) . ?
C44 H44 0.9300 . ?
C45 C46 1.389(3) . ?
C45 H45 0.9300 . ?
C46 C47 1.382(3) . ?
C46 H46 0.9300 . ?
C47 C48 1.384(3) . ?
C47 H47 0.9300 . ?
C48 H48 0.9300 . ?
C24 H24 0.9300 . ?

loop_
_geom_torsion_atom_site_label_1
_geom_torsion_atom_site_label_2
_geom_torsion_atom_site_label_3
_geom_torsion_atom_site_label_4
_geom_torsion
_geom_torsion_site_symmetry_1
_geom_torsion_site_symmetry_2
_geom_torsion_site_symmetry_3
_geom_torsion_site_symmetry_4
_geom_torsion_publ_flag
N2 C1 N1 C2 -2.0(4) . . . . ?
C1 N1 C2 C3 0.5(3) . . . . ?
N1 C1 N2 C4 1.6(4) . . . . ?
N1 C2 C3 C4 1.2(3) . . . . ?
N1 C2 C3 C5 -179.3(2) . . . . ?
C1 N2 C4 C3 0.3(3) . . . . ?
C2 C3 C4 N2 -1.6(3) . . . . ?
C5 C3 C4 N2 178.93(19) . . . . ?
C12 O1 C8 C9 31.0(2) . . . . ?
C12 O1 C8 C7 -153.80(16) . . . . ?
C9 C7 C8 O1 -176.76(15) 2_465 . . . ?
C6 C7 C8 O1 1.1(2) . . . . ?
C9 C7 C8 C9 -1.6(3) 2_465 . . . ?
C6 C7 C8 C9 176.19(17) . . . . ?
O1 C8 C9 C7 176.59(16) . . . 2_465 ?
C7 C8 C9 C7 1.6(3) . . . 2_465 ?
O1 C8 C9 C10 2.1(2) . . . . ?
C7 C8 C9 C10 -172.85(16) . . . . ?
C8 C9 C10 C11 -15.4(3) . . . . ?
C7 C9 C10 C11 170.40(17) 2_465 . . . ?
C9 C10 C11 C12 -4.6(3) . . . . ?
C8 O1 C12 C11 -47.3(2) . . . . ?
C8 O1 C12 C19 -167.64(14) . . . . ?
C8 O1 C12 C13 75.35(18) . . . . ?
C10 C11 C12 O1 34.6(2) . . . . ?
C10 C11 C12 C19 150.69(17) . . . . ?
C10 C11 C12 C13 -86.1(2) . . . . ?
C15 C14 C13 C18 0.3(3) . . . . ?
C15 C14 C13 C12 -177.43(17) . . . . ?
O1 C12 C13 C14 -147.60(16) . . . . ?
C11 C12 C13 C14 -26.8(2) . . . . ?
C19 C12 C13 C14 97.9(2) . . . . ?
O1 C12 C13 C18 34.7(2) . . . . ?
C11 C12 C13 C18 155.47(17) . . . . ?
C19 C12 C13 C18 -79.8(2) . . . . ?
C17 C16 C15 C14 0.2(3) . . . . ?
C13 C14 C15 C16 -0.5(3) . . . . ?
C15 C16 C17 C18 0.4(3) . . . . ?
O1 C12 C19 C24 -3.2(2) . . . . ?
C11 C12 C19 C24 -121.6(2) . . . . ?
C13 C12 C19 C24 113.6(2) . . . . ?
O1 C12 C19 C20 178.03(16) . . . . ?
C11 C12 C19 C20 59.7(2) . . . . ?
C13 C12 C19 C20 -65.1(2) . . . . ?
C16 C17 C18 C13 -0.7(3) . . . . ?
C14 C13 C18 C17 0.3(3) . . . . ?
C12 C13 C18 C17 178.06(17) . . . . ?
C24 C19 C20 C21 -0.1(3) . . . . ?
C12 C19 C20 C21 178.70(18) . . . . ?
C19 C20 C21 C22 -0.2(3) . . . . ?
C20 C21 C22 C23 0.7(3) . . . . ?
C21 C22 C23 C24 -0.8(3) . . . . ?
C28 N3 C25 N4 -1.4(3) . . . . ?
C26 N4 C25 N3 2.5(3) . . . . ?
C25 N4 C26 C27 -0.1(3) . . . . ?
N4 C26 C27 C28 -2.9(3) . . . . ?
N4 C26 C27 C29 175.8(2) . . . . ?
C25 N3 C28 C27 -2.2(3) . . . . ?
C26 C27 C28 N3 4.2(3) . . . . ?
C29 C27 C28 N3 -174.6(2) . . . . ?
C33 O2 C32 C31 145.84(17) . . . . ?
C33 O2 C32 C36 -39.2(2) . . . . ?
C36 C31 C32 O2 172.99(16) 2_656 . . . ?
C30 C31 C32 O2 -9.8(3) . . . . ?
C36 C31 C32 C36 -1.8(3) 2_656 . . . ?
C30 C31 C32 C36 175.33(18) . . . . ?
C32 O2 C33 C34 48.1(2) . . . . ?
C32 O2 C33 C43 165.51(15) . . . . ?
C32 O2 C33 C37 -75.99(18) . . . . ?
O2 C33 C34 C35 -28.9(3) . . . . ?
C43 C33 C34 C35 -144.2(2) . . . . ?
C37 C33 C34 C35 90.5(2) . . . . ?
C33 C34 C35 C36 -1.2(3) . . . . ?
O2 C32 C36 C31 -172.86(16) . . . 2_656 ?
C31 C32 C36 C31 1.9(3) . . . 2_656 ?
O2 C32 C36 C35 6.4(3) . . . . ?
C31 C32 C36 C35 -178.85(17) . . . . ?
C34 C35 C36 C32 14.0(3) . . . . ?
C34 C35 C36 C31 -166.69(19) . . . 2_656 ?
O2 C33 C37 C42 136.47(19) . . . . ?
C34 C33 C37 C42 15.6(3) . . . . ?
C43 C33 C37 C42 -108.6(2) . . . . ?
O2 C33 C37 C38 -43.8(2) . . . . ?
C34 C33 C37 C38 -164.64(17) . . . . ?
C43 C33 C37 C38 71.1(2) . . . . ?
C42 C37 C38 C39 -1.2(3) . . . . ?
C33 C37 C38 C39 179.0(2) . . . . ?
C37 C38 C39 C40 1.1(4) . . . . ?
C38 C39 C40 C41 0.2(4) . . . . ?
C39 C40 C41 C42 -1.3(3) . . . . ?
C38 C37 C42 C41 0.1(3) . . . . ?
C33 C37 C42 C41 179.84(18) . . . . ?
C40 C41 C42 C37 1.1(3) . . . . ?
O2 C33 C43 C44 -17.1(2) . . . . ?
C34 C33 C43 C44 100.3(2) . . . . ?
C37 C33 C43 C44 -132.5(2) . . . . ?
O2 C33 C43 C48 166.10(17) . . . . ?
C34 C33 C43 C48 -76.5(2) . . . . ?
C37 C33 C43 C48 50.7(2) . . . . ?
C48 C43 C44 C45 -1.5(3) . . . . ?
C33 C43 C44 C45 -178.28(19) . . . . ?
C43 C44 C45 C46 0.0(3) . . . . ?
C44 C45 C46 C47 1.1(3) . . . . ?
C45 C46 C47 C48 -0.5(3) . . . . ?
C46 C47 C48 C43 -1.0(3) . . . . ?
C44 C43 C48 C47 2.0(3) . . . . ?
C33 C43 C48 C47 178.90(18) . . . . ?
C20 C19 C24 C23 -0.1(3) . . . . ?
C12 C19 C24 C23 -178.80(19) . . . . ?
C22 C23 C24 C19 0.5(3) . . . . ?
